data_4333023
loop_
_publ_author_name
'Yang, Lei'
'Houser, Robert P.'

_publ_section_title
;
 Copper(I) Coordination Chemistry of (Pyridylmethyl)amide Ligands
;
_journal_issue 23
_journal_name_full 'Inorganic Chemistry'
_journal_page_first 9416
_journal_page_last 9422
_journal_paper_doi 10.1021/ic0612810
_journal_volume 45
_journal_year 2006
_chemical_formula_moiety 'C32 H40 Cl2 Cu2 N8 O4'
_chemical_formula_sum 'C32 H40 Cl2 Cu2 N8 O4'
_chemical_formula_weight 798.70
_chemical_name_systematic
; 
 ? 
;
_space_group_IT_number 14
_symmetry_cell_setting monoclinic
_symmetry_space_group_name_Hall '-P 2ybc'
_symmetry_space_group_name_H-M 'P 1 21/c 1'
_atom_sites_solution_hydrogens geom
_atom_sites_solution_primary direct
_atom_sites_solution_secondary difmap
_audit_creation_method SHELXL-97
_cell_angle_alpha 90.00
_cell_angle_beta 113.643(7)
_cell_angle_gamma 90.00
_cell_formula_units_Z 2
_cell_length_a 13.738(6)
_cell_length_b 9.126(4)
_cell_length_c 15.083(6)
_cell_measurement_reflns_used 8260
_cell_measurement_temperature 87(2)
_cell_measurement_theta_max 28.27
_cell_measurement_theta_min 2.59
_cell_volume 1732.3(13)
_computing_cell_refinement 'Bruker SMART'
_computing_data_collection 'Bruker SMART'
_computing_data_reduction 'Bruker SAINT'
_computing_molecular_graphics 'SHELXTL (Sheldrick, 2000)'
_computing_publication_material 'SHELXTL (Sheldrick, 2000)'
_computing_structure_refinement 'SHELXTL (Sheldrick, 2000)'
_computing_structure_solution 'SHELXTL (Sheldrick, 2000)'
_diffrn_ambient_temperature 87(2)
_diffrn_measured_fraction_theta_full 0.999
_diffrn_measured_fraction_theta_max 0.999
_diffrn_measurement_device_type 'Bruker APEX'
_diffrn_measurement_method '\w scans'
_diffrn_radiation_monochromator graphite
_diffrn_radiation_source 'fine-focus sealed tube'
_diffrn_radiation_type MoK\a
_diffrn_radiation_wavelength 0.71073
_diffrn_reflns_av_R_equivalents 0.0222
_diffrn_reflns_av_sigmaI/netI 0.0153
_diffrn_reflns_limit_h_max 16
_diffrn_reflns_limit_h_min -16
_diffrn_reflns_limit_k_max 11
_diffrn_reflns_limit_k_min -11
_diffrn_reflns_limit_l_max 18
_diffrn_reflns_limit_l_min -18
_diffrn_reflns_number 18252
_diffrn_reflns_theta_full 26.00
_diffrn_reflns_theta_max 26.00
_diffrn_reflns_theta_min 2.67
_diffrn_standards_number 0
_exptl_absorpt_coefficient_mu 1.431
_exptl_absorpt_correction_T_max 0.417
_exptl_absorpt_correction_T_min 0.390
_exptl_absorpt_correction_type multi-scan
_exptl_absorpt_process_details 'SADABS (Sheldrick, 2002)'
_exptl_crystal_colour colorless
_exptl_crystal_density_diffrn 1.531
_exptl_crystal_density_method 'not measured'
_exptl_crystal_description block
_exptl_crystal_F_000 824
_exptl_crystal_size_max 0.81
_exptl_crystal_size_mid 0.78
_exptl_crystal_size_min 0.74
_refine_diff_density_max 0.290
_refine_diff_density_min -0.367
_refine_diff_density_rms 0.058
_refine_ls_extinction_coef 0.0092(6)
_refine_ls_extinction_expression Fc^*^=kFc[1+0.001xFc^2^\l^3^/sin(2\q)]^-1/4^
_refine_ls_extinction_method SHELXL
_refine_ls_goodness_of_fit_ref 1.023
_refine_ls_hydrogen_treatment mixed
_refine_ls_matrix_type full
_refine_ls_number_parameters 224
_refine_ls_number_reflns 3402
_refine_ls_number_restraints 0
_refine_ls_restrained_S_all 1.023
_refine_ls_R_factor_all 0.0223
_refine_ls_R_factor_gt 0.0221
_refine_ls_shift/su_max 0.002
_refine_ls_shift/su_mean 0.000
_refine_ls_structure_factor_coef Fsqd
_refine_ls_weighting_details 'calc w=1/[\s^2^(Fo^2^)+(0.0360P)^2^+0.9400P] where P=(Fo^2^+2Fc^2^)/3'
_refine_ls_weighting_scheme calc
_refine_ls_wR_factor_gt 0.0615
_refine_ls_wR_factor_ref 0.0617
_reflns_number_gt 3361
_reflns_number_total 3402
_reflns_threshold_expression I>2\s(I)
_cod_data_source_file ic0612810sup1.cif
_cod_data_source_block bh5050s_(Complex_2)
_cod_depositor_comments
;
The following automatic conversions were performed:

'_symmetry_cell_setting' value 'Monoclinic' changed to 'monoclinic'
according to /home/saulius/struct/CIF-dictionaries/cif_core.dic
dictionary named 'cif_core.dic' version 2.4.2 from 2011-04-26.

Automatic conversion script
Id: cif_fix_values 1891 2012-01-12 08:04:46Z andrius 
;
_cod_original_sg_symbol_H-M 'P 21/c'
_cod_database_code 4333023

loop_
_symmetry_equiv_pos_as_xyz
'x, y, z'
'-x, y+1/2, -z+1/2'
'-x, -y, -z'
'x, -y-1/2, z-1/2'

loop_
_atom_site_label
_atom_site_type_symbol
_atom_site_fract_x
_atom_site_fract_y
_atom_site_fract_z
_atom_site_U_iso_or_equiv
_atom_site_adp_type
_atom_site_occupancy
_atom_site_symmetry_multiplicity
_atom_site_calc_flag
_atom_site_refinement_flags
Cu1 Cu 0.596607(13) 0.451981(18) 0.502967(11) 0.01647(8) Uani 1 1 d .
Cl1 Cl 0.57317(3) 0.54487(3) 0.64199(2) 0.01665(9) Uani 1 1 d .
O1 O 0.86331(9) 0.22385(13) 0.48128(8) 0.0297(3) Uani 1 1 d .
O2 O 0.94719(8) 0.71643(11) 0.73109(7) 0.0204(2) Uani 1 1 d .
N1 N 0.61689(9) 0.23099(13) 0.53017(8) 0.0159(2) Uani 1 1 d .
N2 N 0.72510(10) 0.12819(15) 0.35583(9) 0.0229(3) Uani 1 1 d .
H2N H 0.7046(16) 0.079(2) 0.3089(15) 0.027 Uiso 1 1 d .
N3 N 0.69981(9) 0.57020(12) 0.46535(8) 0.0146(2) Uani 1 1 d .
N4 N 0.94828(9) 0.48744(14) 0.67519(8) 0.0158(2) Uani 1 1 d .
H4N H 0.9787(14) 0.412(2) 0.6877(13) 0.019 Uiso 1 1 d .
C1 C 0.60436(11) 0.17591(16) 0.60762(10) 0.0201(3) Uani 1 1 d .
H1 H 0.5884 0.2417 0.6488 0.024 Uiso 1 1 calc R
C2 C 0.61348(12) 0.02838(17) 0.63044(11) 0.0240(3) Uani 1 1 d .
H2 H 0.6031 -0.0061 0.6854 0.029 Uiso 1 1 calc R
C3 C 0.63811(12) -0.06825(16) 0.57166(12) 0.0248(3) Uani 1 1 d .
H3 H 0.6454 -0.1702 0.5857 0.030 Uiso 1 1 calc R
C4 C 0.65185(12) -0.01301(17) 0.49218(11) 0.0234(3) Uani 1 1 d .
H4 H 0.6694 -0.0767 0.4510 0.028 Uiso 1 1 calc R
C5 C 0.63978(11) 0.13670(15) 0.47274(10) 0.0180(3) Uani 1 1 d .
C6 C 0.64766(12) 0.20091(17) 0.38352(10) 0.0233(3) Uani 1 1 d .
H6A H 0.5771 0.1949 0.3290 0.028 Uiso 1 1 calc R
H6B H 0.6668 0.3058 0.3954 0.028 Uiso 1 1 calc R
C7 C 0.82982(12) 0.14748(16) 0.40826(10) 0.0223(3) Uani 1 1 d .
C8 C 0.90280(14) 0.06901(18) 0.37164(12) 0.0282(3) Uani 1 1 d .
H8A H 0.9477 0.1407 0.3574 0.042 Uiso 1 1 d R
H8B H 0.8605 0.0148 0.3126 0.042 Uiso 1 1 d R
H8C H 0.9478 0.0005 0.4211 0.042 Uiso 1 1 d R
C9 C 0.66632(11) 0.63809(15) 0.37879(10) 0.0190(3) Uani 1 1 d .
H9 H 0.5921 0.6432 0.3407 0.023 Uiso 1 1 calc R
C10 C 0.73461(12) 0.70059(15) 0.34279(10) 0.0216(3) Uani 1 1 d .
H10 H 0.7079 0.7480 0.2816 0.026 Uiso 1 1 calc R
C11 C 0.84308(12) 0.69244(16) 0.39805(10) 0.0225(3) Uani 1 1 d .
H11 H 0.8921 0.7324 0.3747 0.027 Uiso 1 1 calc R
C12 C 0.87888(12) 0.62507(16) 0.48792(10) 0.0193(3) Uani 1 1 d .
H12 H 0.9527 0.6197 0.5275 0.023 Uiso 1 1 calc R
C13 C 0.80499(11) 0.56537(14) 0.51930(10) 0.0145(3) Uani 1 1 d .
C14 C 0.83536(11) 0.48812(16) 0.61507(9) 0.0161(3) Uani 1 1 d .
H14A H 0.7979 0.5358 0.6514 0.019 Uiso 1 1 calc R
H14B H 0.8102 0.3855 0.6026 0.019 Uiso 1 1 calc R
C15 C 0.99533(11) 0.60145(15) 0.73258(9) 0.0165(3) Uani 1 1 d .
C16 C 1.11069(12) 0.58104(18) 0.79751(12) 0.0259(3) Uani 1 1 d .
H16A H 1.1235 0.6152 0.8629 0.039 Uiso 1 1 d R
H16B H 1.1546 0.6377 0.7722 0.039 Uiso 1 1 d R
H16C H 1.1292 0.4770 0.7998 0.039 Uiso 1 1 d R

loop_
_atom_site_aniso_label
_atom_site_aniso_U_11
_atom_site_aniso_U_22
_atom_site_aniso_U_33
_atom_site_aniso_U_23
_atom_site_aniso_U_13
_atom_site_aniso_U_12
Cu1 0.01570(11) 0.01705(12) 0.01590(11) 0.00166(6) 0.00556(8) -0.00041(6)
Cl1 0.01590(17) 0.02002(18) 0.01147(16) -0.00130(11) 0.00280(13) 0.00032(11)
O1 0.0329(6) 0.0354(6) 0.0203(5) -0.0094(5) 0.0102(5) -0.0083(5)
O2 0.0210(5) 0.0157(5) 0.0231(5) -0.0018(4) 0.0074(4) -0.0005(4)
N1 0.0127(5) 0.0169(6) 0.0155(5) 0.0007(4) 0.0030(4) -0.0013(4)
N2 0.0285(7) 0.0241(6) 0.0150(6) -0.0075(5) 0.0076(5) -0.0003(5)
N3 0.0172(6) 0.0131(5) 0.0130(5) -0.0010(4) 0.0055(4) -0.0004(4)
N4 0.0137(6) 0.0150(6) 0.0166(5) 0.0006(5) 0.0038(5) 0.0017(5)
C1 0.0161(6) 0.0232(7) 0.0190(6) 0.0021(6) 0.0050(5) -0.0001(5)
C2 0.0181(7) 0.0264(8) 0.0246(7) 0.0083(6) 0.0056(6) -0.0018(6)
C3 0.0189(7) 0.0170(7) 0.0310(8) 0.0051(6) 0.0022(6) -0.0016(5)
C4 0.0208(7) 0.0178(7) 0.0268(8) -0.0031(6) 0.0044(6) -0.0008(6)
C5 0.0140(6) 0.0186(7) 0.0174(6) -0.0019(5) 0.0020(5) -0.0016(5)
C6 0.0283(8) 0.0225(7) 0.0190(7) -0.0002(6) 0.0093(6) 0.0045(6)
C7 0.0303(8) 0.0220(7) 0.0164(6) 0.0014(5) 0.0112(6) -0.0026(6)
C8 0.0314(9) 0.0317(8) 0.0253(8) -0.0015(6) 0.0153(7) -0.0010(7)
C9 0.0221(7) 0.0177(7) 0.0143(6) 0.0000(5) 0.0043(5) 0.0011(5)
C10 0.0336(8) 0.0172(7) 0.0152(6) 0.0019(5) 0.0110(6) 0.0004(6)
C11 0.0317(8) 0.0186(7) 0.0236(7) 0.0003(6) 0.0178(6) -0.0029(6)
C12 0.0196(7) 0.0191(7) 0.0207(7) -0.0014(5) 0.0096(5) -0.0015(5)
C13 0.0180(7) 0.0120(6) 0.0138(6) -0.0024(5) 0.0066(5) -0.0002(5)
C14 0.0143(6) 0.0185(7) 0.0140(6) 0.0011(5) 0.0042(5) -0.0020(5)
C15 0.0165(6) 0.0182(7) 0.0151(6) 0.0008(5) 0.0068(5) -0.0023(5)
C16 0.0171(7) 0.0263(7) 0.0274(8) -0.0028(6) 0.0016(6) -0.0024(6)

loop_
_atom_type_symbol
_atom_type_description
_atom_type_scat_dispersion_real
_atom_type_scat_dispersion_imag
_atom_type_scat_source
C C 0.0033 0.0016 'International Tables Vol C Tables 4.2.6.8 and 6.1.1.4'
H H 0.0000 0.0000 'International Tables Vol C Tables 4.2.6.8 and 6.1.1.4'
N N 0.0061 0.0033 'International Tables Vol C Tables 4.2.6.8 and 6.1.1.4'
O O 0.0106 0.0060 'International Tables Vol C Tables 4.2.6.8 and 6.1.1.4'
Cl Cl 0.1484 0.1585 'International Tables Vol C Tables 4.2.6.8 and 6.1.1.4'
Cu Cu 0.3201 1.2651 'International Tables Vol C Tables 4.2.6.8 and 6.1.1.4'

loop_
_geom_angle_atom_site_label_1
_geom_angle_atom_site_label_2
_geom_angle_atom_site_label_3
_geom_angle
_geom_angle_site_symmetry_1
_geom_angle_site_symmetry_3
N3 Cu1 N1 121.48(5) . .
N3 Cu1 Cl1 114.14(4) . .
N1 Cu1 Cl1 103.13(4) . .
N3 Cu1 Cl1 105.22(4) . 3_666
N1 Cu1 Cl1 101.07(3) . 3_666
Cl1 Cu1 Cl1 111.00(3) . 3_666
N3 Cu1 Cu1 126.20(4) . 3_666
N1 Cu1 Cu1 111.69(3) . 3_666
Cl1 Cu1 Cu1 56.801(13) . 3_666
Cl1 Cu1 Cu1 54.20(3) 3_666 3_666
Cu1 Cl1 Cu1 68.99(3) . 3_666
C5 N1 C1 117.70(13) . .
C5 N1 Cu1 123.20(10) . .
C1 N1 Cu1 119.08(10) . .
C7 N2 C6 120.35(13) . .
C7 N2 H2N 121.0(15) . .
C6 N2 H2N 118.7(15) . .
C13 N3 C9 117.87(12) . .
C13 N3 Cu1 120.90(9) . .
C9 N3 Cu1 120.54(10) . .
C15 N4 C14 121.21(12) . .
C15 N4 H4N 116.7(13) . .
C14 N4 H4N 119.2(13) . .
N1 C1 C2 123.35(14) . .
N1 C1 H1 118.3 . .
C2 C1 H1 118.3 . .
C1 C2 C3 118.79(14) . .
C1 C2 H2 120.6 . .
C3 C2 H2 120.6 . .
C4 C3 C2 118.46(14) . .
C4 C3 H3 120.8 . .
C2 C3 H3 120.8 . .
C3 C4 C5 119.62(14) . .
C3 C4 H4 120.2 . .
C5 C4 H4 120.2 . .
N1 C5 C4 122.07(13) . .
N1 C5 C6 116.38(13) . .
C4 C5 C6 121.51(13) . .
N2 C6 C5 113.70(12) . .
N2 C6 H6A 108.8 . .
C5 C6 H6A 108.8 . .
N2 C6 H6B 108.8 . .
C5 C6 H6B 108.8 . .
H6A C6 H6B 107.7 . .
O1 C7 N2 121.96(14) . .
O1 C7 C8 122.31(15) . .
N2 C7 C8 115.72(13) . .
C7 C8 H8A 109.5 . .
C7 C8 H8B 109.5 . .
H8A C8 H8B 109.5 . .
C7 C8 H8C 109.5 . .
H8A C8 H8C 109.5 . .
H8B C8 H8C 109.5 . .
N3 C9 C10 123.26(13) . .
N3 C9 H9 118.4 . .
C10 C9 H9 118.4 . .
C9 C10 C11 118.47(13) . .
C9 C10 H10 120.8 . .
C11 C10 H10 120.8 . .
C12 C11 C10 119.05(13) . .
C12 C11 H11 120.5 . .
C10 C11 H11 120.5 . .
C11 C12 C13 119.01(14) . .
C11 C12 H12 120.5 . .
C13 C12 H12 120.5 . .
N3 C13 C12 122.31(13) . .
N3 C13 C14 114.35(12) . .
C12 C13 C14 123.33(13) . .
N4 C14 C13 114.64(11) . .
N4 C14 H14A 108.6 . .
C13 C14 H14A 108.6 . .
N4 C14 H14B 108.6 . .
C13 C14 H14B 108.6 . .
H14A C14 H14B 107.6 . .
O2 C15 N4 122.06(13) . .
O2 C15 C16 122.25(13) . .
N4 C15 C16 115.68(13) . .
C15 C16 H16A 109.5 . .
C15 C16 H16B 109.5 . .
H16A C16 H16B 109.5 . .
C15 C16 H16C 109.5 . .
H16A C16 H16C 109.5 . .
H16B C16 H16C 109.5 . .

loop_
_geom_bond_atom_site_label_1
_geom_bond_atom_site_label_2
_geom_bond_distance
_geom_bond_site_symmetry_2
Cu1 N3 2.0351(13) .
Cu1 N1 2.0547(15) .
Cu1 Cl1 2.4001(9) .
Cu1 Cl1 2.4762(9) 3_666
Cu1 Cu1 2.7625(12) 3_666
Cl1 Cu1 2.4761(9) 3_666
O1 C7 1.2264(18) .
O2 C15 1.2358(18) .
N1 C5 1.3446(18) .
N1 C1 1.3446(19) .
N2 C7 1.347(2) .
N2 C6 1.450(2) .
N2 H2N 0.79(2) .
N3 C13 1.3449(19) .
N3 C9 1.3484(18) .
N4 C15 1.3419(19) .
N4 C14 1.4493(18) .
N4 H4N 0.785(19) .
C1 C2 1.383(2) .
C1 H1 0.9500 .
C2 C3 1.385(2) .
C2 H2 0.9500 .
C3 C4 1.382(2) .
C3 H3 0.9500 .
C4 C5 1.393(2) .
C4 H4 0.9500 .
C5 C6 1.511(2) .
C6 H6A 0.9900 .
C6 H6B 0.9900 .
C7 C8 1.506(2) .
C8 H8A 0.9800 .
C8 H8B 0.9800 .
C8 H8C 0.9800 .
C9 C10 1.382(2) .
C9 H9 0.9500 .
C10 C11 1.387(2) .
C10 H10 0.9500 .
C11 C12 1.386(2) .
C11 H11 0.9500 .
C12 C13 1.392(2) .
C12 H12 0.9500 .
C13 C14 1.5080(19) .
C14 H14A 0.9900 .
C14 H14B 0.9900 .
C15 C16 1.504(2) .
C16 H16A 0.9800 .
C16 H16B 0.9800 .
C16 H16C 0.9800 .

loop_
_geom_hbond_atom_site_label_D
_geom_hbond_atom_site_label_H
_geom_hbond_atom_site_label_A
_geom_hbond_distance_DH
_geom_hbond_distance_HA
_geom_hbond_distance_DA
_geom_hbond_angle_DHA
_geom_hbond_site_symmetry_A
N2 H2N Cl1 0.79(2) 2.69(2) 3.4430(16) 160.7(19) 4_565
N4 H4N O2 0.785(19) 2.176(19) 2.9239(18) 159.5(17) 2_746

loop_
_geom_torsion_atom_site_label_1
_geom_torsion_atom_site_label_2
_geom_torsion_atom_site_label_3
_geom_torsion_atom_site_label_4
_geom_torsion
_geom_torsion_site_symmetry_1
_geom_torsion_site_symmetry_4
N3 Cu1 Cl1 Cu1 118.70(4) . 3_666
N1 Cu1 Cl1 Cu1 -107.50(3) . 3_666
Cl1 Cu1 Cl1 Cu1 0.0 3_666 3_666
N3 Cu1 N1 C5 -46.05(12) . .
Cl1 Cu1 N1 C5 -175.48(10) . .
Cl1 Cu1 N1 C5 69.64(11) 3_666 .
Cu1 Cu1 N1 C5 125.33(10) 3_666 .
N3 Cu1 N1 C1 135.64(10) . .
Cl1 Cu1 N1 C1 6.20(10) . .
Cl1 Cu1 N1 C1 -108.67(10) 3_666 .
Cu1 Cu1 N1 C1 -52.98(10) 3_666 .
N1 Cu1 N3 C13 -52.27(11) . .
Cl1 Cu1 N3 C13 72.22(10) . .
Cl1 Cu1 N3 C13 -165.84(9) 3_666 .
Cu1 Cu1 N3 C13 137.67(9) 3_666 .
N1 Cu1 N3 C9 118.04(10) . .
Cl1 Cu1 N3 C9 -117.47(10) . .
Cl1 Cu1 N3 C9 4.47(11) 3_666 .
Cu1 Cu1 N3 C9 -52.02(11) 3_666 .
C5 N1 C1 C2 -0.2(2) . .
Cu1 N1 C1 C2 178.19(11) . .
N1 C1 C2 C3 0.9(2) . .
C1 C2 C3 C4 -0.4(2) . .
C2 C3 C4 C5 -0.6(2) . .
C1 N1 C5 C4 -0.86(19) . .
Cu1 N1 C5 C4 -179.19(10) . .
C1 N1 C5 C6 176.89(12) . .
Cu1 N1 C5 C6 -1.44(17) . .
C3 C4 C5 N1 1.3(2) . .
C3 C4 C5 C6 -176.36(13) . .
C7 N2 C6 C5 -72.76(18) . .
N1 C5 C6 N2 146.98(13) . .
C4 C5 C6 N2 -35.25(19) . .
C6 N2 C7 O1 1.3(2) . .
C6 N2 C7 C8 -178.84(13) . .
C13 N3 C9 C10 0.9(2) . .
Cu1 N3 C9 C10 -169.69(11) . .
N3 C9 C10 C11 0.4(2) . .
C9 C10 C11 C12 -1.4(2) . .
C10 C11 C12 C13 1.1(2) . .
C9 N3 C13 C12 -1.23(19) . .
Cu1 N3 C13 C12 169.34(10) . .
C9 N3 C13 C14 179.72(12) . .
Cu1 N3 C13 C14 -9.71(15) . .
C11 C12 C13 N3 0.2(2) . .
C11 C12 C13 C14 179.20(13) . .
C15 N4 C14 C13 83.79(16) . .
N3 C13 C14 N4 -177.74(11) . .
C12 C13 C14 N4 3.23(19) . .
C14 N4 C15 O2 -6.1(2) . .
C14 N4 C15 C16 174.84(12) . .
